data_2221332
loop_
_publ_author_name
'Luo, Jun'
'Zhang, Xin-Rong'
'Qiu, Li-Juan'
'Liu, Bao-Shu'
'Zhang, Zhi-Yan'

_publ_section_title
;
 Bis(2,2':6',2''-terpyridine)cobalt(II) bis(tricyanomethanide)
;
_journal_coeditor_code DN2438
_journal_issue 4
_journal_name_full 'Acta Crystallographica Section E'
_journal_page_first m455
_journal_page_last m456
_journal_paper_doi 10.1107/S160053680901071X
_journal_volume 65
_journal_year 2009
_chemical_formula_iupac '[Co (C15 H11 N3)2] (C4 N3)2'
_chemical_formula_moiety 'C30 H22 Co N6 2+, 2(C4 N3 -)'
_chemical_formula_sum 'C38 H22 Co N12'
_chemical_formula_weight 705.61
_chemical_name_systematic
;
Bis(2,2':6',2''-terpyridine)cobalt(II) bis(tricyanomethanide)
;
_space_group_IT_number 14
_symmetry_cell_setting monoclinic
_symmetry_space_group_name_Hall '-P 2yn'
_symmetry_space_group_name_H-M 'P 1 21/n 1'
_atom_sites_solution_hydrogens geom
_atom_sites_solution_primary direct
_atom_sites_solution_secondary difmap
_cell_angle_alpha 90.00
_cell_angle_beta 91.163(6)
_cell_angle_gamma 90.00
_cell_formula_units_Z 4
_cell_length_a 9.042(3)
_cell_length_b 9.167(3)
_cell_length_c 40.340(14)
_cell_measurement_reflns_used 925
_cell_measurement_temperature 293(2)
_cell_measurement_theta_max 17.875
_cell_measurement_theta_min 2.278
_cell_volume 3343.0(19)
_computing_cell_refinement 'SAINT (Bruker, 2000)'
_computing_data_collection 'SMART (Bruker, 2000)'
_computing_data_reduction 'SAINT (Bruker, 2000)'
_computing_molecular_graphics 'PLATON (Spek, 2009)'
_computing_publication_material 'SHELXL97 (Sheldrick, 2008)'
_computing_structure_refinement 'SHELXL97 (Sheldrick, 2008)'
_computing_structure_solution 'SHELXS97 (Sheldrick, 2008)'
_diffrn_ambient_temperature 293(2)
_diffrn_measured_fraction_theta_full 0.998
_diffrn_measured_fraction_theta_max 0.998
_diffrn_measurement_device_type 'Bruker SMART APEX CCD area-detector'
_diffrn_measurement_method '\f and \w'
_diffrn_radiation_monochromator graphite
_diffrn_radiation_source 'fine-focus sealed tube'
_diffrn_radiation_type MoK\a
_diffrn_radiation_wavelength 0.71073
_diffrn_reflns_av_R_equivalents 0.0930
_diffrn_reflns_av_sigmaI/netI 0.1275
_diffrn_reflns_limit_h_max 10
_diffrn_reflns_limit_h_min -10
_diffrn_reflns_limit_k_max 7
_diffrn_reflns_limit_k_min -10
_diffrn_reflns_limit_l_max 47
_diffrn_reflns_limit_l_min -41
_diffrn_reflns_number 13582
_diffrn_reflns_theta_full 25.01
_diffrn_reflns_theta_max 25.01
_diffrn_reflns_theta_min 1.01
_exptl_absorpt_coefficient_mu 0.562
_exptl_absorpt_correction_T_max 0.9459
_exptl_absorpt_correction_T_min 0.8959
_exptl_absorpt_correction_type multi-scan
_exptl_absorpt_process_details '(SADABS; Sheldrick, 1996)'
_exptl_crystal_colour dark-brown
_exptl_crystal_density_diffrn 1.402
_exptl_crystal_density_method 'not measured'
_exptl_crystal_description block
_exptl_crystal_F_000 1444
_exptl_crystal_size_max 0.20
_exptl_crystal_size_mid 0.15
_exptl_crystal_size_min 0.10
_refine_diff_density_max 0.266
_refine_diff_density_min -0.204
_refine_ls_extinction_method none
_refine_ls_goodness_of_fit_ref 0.961
_refine_ls_hydrogen_treatment constr
_refine_ls_matrix_type full
_refine_ls_number_parameters 460
_refine_ls_number_reflns 5880
_refine_ls_number_restraints 0
_refine_ls_restrained_S_all 0.961
_refine_ls_R_factor_all 0.1390
_refine_ls_R_factor_gt 0.0611
_refine_ls_shift/su_max 0.001
_refine_ls_shift/su_mean 0.000
_refine_ls_structure_factor_coef Fsqd
_refine_ls_weighting_details 'calc w=1/[\s^2^(Fo^2^)+(0.0281P)^2^] where P=(Fo^2^+2Fc^2^)/3'
_refine_ls_weighting_scheme calc
_refine_ls_wR_factor_gt 0.0908
_refine_ls_wR_factor_ref 0.1063
_reflns_number_gt 3009
_reflns_number_total 5880
_reflns_threshold_expression I>2\s(I)
_cod_data_source_file dn2438.cif
_cod_data_source_block I
_cod_original_cell_volume 3343(2)
_cod_original_sg_symbol_H-M 'P 21/n'
_cod_database_code 2221332
_cod_database_fobs_code 2221332

loop_
_symmetry_equiv_pos_as_xyz
'x, y, z'
'-x+1/2, y+1/2, -z+1/2'
'-x, -y, -z'
'x-1/2, -y-1/2, z-1/2'

loop_
_atom_site_type_symbol
_atom_site_label
_atom_site_fract_x
_atom_site_fract_y
_atom_site_fract_z
_atom_site_U_iso_or_equiv
_atom_site_adp_type
_atom_site_calc_flag
_atom_site_refinement_flags
_atom_site_occupancy
_atom_site_disorder_assembly
_atom_site_disorder_group
Co Co1 0.50103(6) 0.82076(6) 0.873406(12) 0.04411(18) Uani d . 1 . .
N N1 0.5876(3) 1.0222(4) 0.87728(8) 0.0463(9) Uani d . 1 . .
N N2 0.4973(3) 0.8719(4) 0.82884(7) 0.0448(9) Uani d . 1 . .
N N3 0.4127(3) 0.6366(3) 0.85446(8) 0.0442(9) Uani d . 1 . .
N N4 0.2901(4) 0.9020(3) 0.88713(8) 0.0481(9) Uani d . 1 . .
N N5 0.4994(4) 0.7677(3) 0.91878(7) 0.0390(8) Uani d . 1 . .
N N6 0.7138(3) 0.7206(3) 0.87885(8) 0.0463(9) Uani d . 1 . .
N N7 0.7089(6) 1.5090(7) 0.78492(11) 0.125(2) Uani d . 1 . .
N N8 0.5165(6) 1.6925(6) 0.69117(11) 0.1123(18) Uani d . 1 . .
N N9 0.4373(7) 1.2455(7) 0.71648(15) 0.143(2) Uani d . 1 . .
N N10 -0.1268(5) 0.3628(5) 0.98032(11) 0.0990(16) Uani d . 1 . .
N N11 0.3099(6) 0.3292(7) 0.93731(12) 0.134(2) Uani d . 1 . .
N N12 0.1971(5) 0.0363(5) 1.01956(9) 0.0799(13) Uani d . 1 . .
C C1 0.6312(5) 1.0933(5) 0.90478(11) 0.0591(12) Uani d . 1 . .
H H1 0.6209 1.0478 0.9252 0.071 Uiso calc R 1 . .
C C2 0.6907(5) 1.2314(6) 0.90391(13) 0.0734(15) Uani d . 1 . .
H H2 0.7200 1.2783 0.9234 0.088 Uiso calc R 1 . .
C C3 0.7061(5) 1.2981(5) 0.87393(15) 0.0823(16) Uani d . 1 . .
H H3 0.7464 1.3913 0.8728 0.099 Uiso calc R 1 . .
C C4 0.6618(5) 1.2270(5) 0.84551(12) 0.0665(14) Uani d . 1 . .
H H4 0.6721 1.2713 0.8249 0.080 Uiso calc R 1 . .
C C5 0.6023(4) 1.0899(5) 0.84780(11) 0.0495(11) Uani d . 1 . .
C C6 0.5480(4) 1.0029(5) 0.81958(10) 0.0502(11) Uani d . 1 . .
C C7 0.5449(5) 1.0430(5) 0.78661(11) 0.0687(14) Uani d . 1 . .
H H7 0.5823 1.1327 0.7801 0.082 Uiso calc R 1 . .
C C8 0.4850(5) 0.9473(6) 0.76338(11) 0.0746(15) Uani d . 1 . .
H H8 0.4813 0.9730 0.7411 0.090 Uiso calc R 1 . .
C C9 0.4313(5) 0.8148(6) 0.77329(10) 0.0677(13) Uani d . 1 . .
H H9 0.3899 0.7505 0.7579 0.081 Uiso calc R 1 . .
C C10 0.4397(4) 0.7784(5) 0.80649(10) 0.0506(12) Uani d . 1 . .
C C11 0.3901(4) 0.6421(5) 0.82150(10) 0.0483(11) Uani d . 1 . .
C C12 0.3275(5) 0.5262(5) 0.80430(11) 0.0651(13) Uani d . 1 . .
H H12 0.3131 0.5316 0.7814 0.078 Uiso calc R 1 . .
C C13 0.2866(5) 0.4027(5) 0.82127(13) 0.0782(15) Uani d . 1 . .
H H13 0.2444 0.3240 0.8100 0.094 Uiso calc R 1 . .
C C14 0.3089(5) 0.3974(5) 0.85490(13) 0.0686(14) Uani d . 1 . .
H H14 0.2815 0.3157 0.8670 0.082 Uiso calc R 1 . .
C C15 0.3725(4) 0.5155(5) 0.87038(11) 0.0553(12) Uani d . 1 . .
H H15 0.3887 0.5111 0.8932 0.066 Uiso calc R 1 . .
C C16 0.1884(5) 0.9738(5) 0.86914(10) 0.0570(12) Uani d . 1 . .
H H16 0.2067 0.9920 0.8469 0.068 Uiso calc R 1 . .
C C17 0.0580(5) 1.0218(5) 0.88197(11) 0.0650(13) Uani d . 1 . .
H H17 -0.0096 1.0734 0.8688 0.078 Uiso calc R 1 . .
C C18 0.0289(5) 0.9927(5) 0.91433(12) 0.0665(14) Uani d . 1 . .
H H18 -0.0597 1.0226 0.9235 0.080 Uiso calc R 1 . .
C C19 0.1318(5) 0.9189(5) 0.93328(10) 0.0569(12) Uani d . 1 . .
H H19 0.1140 0.8988 0.9554 0.068 Uiso calc R 1 . .
C C20 0.2617(5) 0.8748(4) 0.91917(10) 0.0447(11) Uani d . 1 . .
C C21 0.3810(5) 0.7973(4) 0.93730(10) 0.0441(10) Uani d . 1 . .
C C22 0.3758(5) 0.7565(5) 0.97017(10) 0.0575(12) Uani d . 1 . .
H H22 0.2949 0.7805 0.9829 0.069 Uiso calc R 1 . .
C C23 0.4929(6) 0.6797(5) 0.98366(10) 0.0651(13) Uani d . 1 . .
H H23 0.4913 0.6513 1.0058 0.078 Uiso calc R 1 . .
C C24 0.6118(5) 0.6446(4) 0.96480(10) 0.0521(12) Uani d . 1 . .
H H24 0.6889 0.5884 0.9735 0.063 Uiso calc R 1 . .
C C25 0.6151(4) 0.6943(4) 0.93254(10) 0.0436(10) Uani d . 1 . .
C C26 0.7392(4) 0.6738(4) 0.91018(10) 0.0434(10) Uani d . 1 . .
C C27 0.8725(5) 0.6127(4) 0.91970(11) 0.0582(12) Uani d . 1 . .
H H27 0.8894 0.5840 0.9416 0.070 Uiso calc R 1 . .
C C28 0.9802(5) 0.5945(5) 0.89658(13) 0.0671(14) Uani d . 1 . .
H H28 1.0700 0.5516 0.9026 0.081 Uiso calc R 1 . .
C C29 0.9545(5) 0.6399(5) 0.86442(12) 0.0709(14) Uani d . 1 . .
H H29 1.0257 0.6282 0.8483 0.085 Uiso calc R 1 . .
C C30 0.8198(5) 0.7032(5) 0.85694(10) 0.0578(12) Uani d . 1 . .
H H30 0.8022 0.7355 0.8354 0.069 Uiso calc R 1 . .
C C31 0.6441(6) 1.4961(6) 0.76014(16) 0.0919(18) Uani d . 1 . .
C C32 0.5614(6) 1.4782(7) 0.73069(14) 0.0798(16) Uani d . 1 . .
C C33 0.5377(6) 1.5952(8) 0.70963(15) 0.0877(18) Uani d . 1 . .
C C34 0.4954(7) 1.3530(9) 0.72316(15) 0.095(2) Uani d . 1 . .
C C35 -0.0143(7) 0.3069(6) 0.98015(11) 0.0685(14) Uani d . 1 . .
C C36 0.1248(6) 0.2411(5) 0.97914(11) 0.0605(13) Uani d . 1 . .
C C37 0.2264(7) 0.2885(6) 0.95613(13) 0.0851(17) Uani d . 1 . .
C C38 0.1641(5) 0.1271(6) 1.00156(12) 0.0623(14) Uani d . 1 . .

loop_
_atom_site_aniso_label
_atom_site_aniso_U_11
_atom_site_aniso_U_22
_atom_site_aniso_U_33
_atom_site_aniso_U_12
_atom_site_aniso_U_13
_atom_site_aniso_U_23
Co1 0.0432(4) 0.0457(3) 0.0434(3) 0.0000(3) 0.0007(2) 0.0009(3)
N1 0.043(2) 0.051(2) 0.044(2) 0.0019(18) -0.0023(17) 0.0019(19)
N2 0.043(2) 0.049(2) 0.043(2) -0.0044(18) -0.0004(17) -0.0033(18)
N3 0.040(2) 0.049(2) 0.044(2) -0.0012(17) 0.0030(17) -0.0019(18)
N4 0.047(2) 0.052(2) 0.045(2) 0.0024(18) 0.0013(18) -0.0024(18)
N5 0.038(2) 0.038(2) 0.041(2) -0.0004(17) 0.0005(17) 0.0006(16)
N6 0.043(2) 0.047(2) 0.049(2) -0.0055(17) 0.0023(18) 0.0000(18)
N7 0.109(5) 0.181(6) 0.084(4) 0.013(4) -0.007(3) 0.006(4)
N8 0.137(5) 0.114(5) 0.087(4) 0.011(4) 0.004(3) -0.002(3)
N9 0.137(6) 0.116(5) 0.176(6) -0.024(4) -0.028(4) 0.016(4)
N10 0.082(4) 0.086(4) 0.129(4) 0.016(3) 0.010(3) 0.036(3)
N11 0.106(4) 0.194(6) 0.104(4) -0.018(4) 0.023(3) 0.068(4)
N12 0.090(4) 0.076(3) 0.073(3) 0.004(3) 0.001(2) 0.013(2)
C1 0.054(3) 0.063(3) 0.060(3) 0.004(3) -0.008(2) 0.003(3)
C2 0.062(4) 0.062(4) 0.097(4) -0.002(3) -0.010(3) -0.019(3)
C3 0.073(4) 0.050(3) 0.123(5) -0.010(3) -0.008(3) -0.008(4)
C4 0.062(4) 0.053(3) 0.084(4) -0.003(3) -0.003(3) 0.009(3)
C5 0.036(3) 0.043(3) 0.069(3) -0.001(2) 0.000(2) 0.011(3)
C6 0.048(3) 0.056(3) 0.046(3) 0.002(2) 0.000(2) 0.003(3)
C7 0.076(4) 0.071(4) 0.059(3) -0.006(3) 0.004(3) 0.019(3)
C8 0.076(4) 0.096(4) 0.053(3) -0.001(3) 0.002(3) 0.015(3)
C9 0.075(4) 0.082(4) 0.046(3) -0.008(3) -0.003(2) 0.002(3)
C10 0.052(3) 0.063(3) 0.037(3) 0.001(2) 0.001(2) 0.002(2)
C11 0.042(3) 0.055(3) 0.047(3) 0.004(2) 0.002(2) -0.007(2)
C12 0.069(4) 0.071(4) 0.055(3) -0.009(3) -0.002(3) -0.018(3)
C13 0.078(4) 0.068(4) 0.089(4) -0.020(3) -0.003(3) -0.014(3)
C14 0.070(4) 0.053(3) 0.082(4) -0.015(3) 0.001(3) 0.002(3)
C15 0.048(3) 0.058(3) 0.060(3) -0.005(3) 0.007(2) 0.004(3)
C16 0.059(4) 0.065(3) 0.047(3) 0.010(3) 0.002(3) 0.003(2)
C17 0.055(4) 0.077(4) 0.063(3) 0.015(3) -0.011(3) 0.002(3)
C18 0.048(3) 0.085(4) 0.066(3) 0.013(3) 0.003(3) -0.012(3)
C19 0.050(3) 0.071(3) 0.050(3) 0.005(3) 0.000(3) -0.015(2)
C20 0.043(3) 0.045(3) 0.047(3) 0.003(2) 0.002(2) -0.005(2)
C21 0.049(3) 0.040(3) 0.043(3) -0.004(2) 0.003(2) 0.000(2)
C22 0.061(3) 0.059(3) 0.053(3) 0.001(3) 0.013(2) 0.004(2)
C23 0.072(4) 0.074(3) 0.050(3) 0.003(3) 0.004(3) 0.014(3)
C24 0.059(3) 0.044(3) 0.053(3) 0.002(2) -0.005(2) 0.007(2)
C25 0.044(3) 0.038(2) 0.048(3) -0.006(2) 0.000(2) -0.002(2)
C26 0.041(3) 0.036(2) 0.053(3) 0.001(2) -0.006(2) -0.002(2)
C27 0.048(3) 0.060(3) 0.066(3) 0.002(3) -0.003(3) 0.003(2)
C28 0.044(3) 0.059(3) 0.098(4) 0.006(2) -0.001(3) 0.000(3)
C29 0.056(4) 0.071(4) 0.085(4) 0.003(3) 0.017(3) 0.001(3)
C30 0.061(3) 0.055(3) 0.058(3) -0.005(3) 0.009(3) -0.001(2)
C31 0.078(5) 0.112(5) 0.086(5) 0.005(4) 0.013(4) -0.001(4)
C32 0.072(4) 0.095(5) 0.072(4) 0.001(4) 0.000(3) 0.008(4)
C33 0.088(5) 0.107(6) 0.068(4) 0.001(4) 0.002(4) -0.021(4)
C34 0.075(5) 0.114(7) 0.096(5) -0.006(4) -0.007(4) 0.008(5)
C35 0.082(4) 0.056(4) 0.068(3) -0.003(3) 0.002(3) 0.014(3)
C36 0.069(4) 0.060(3) 0.053(3) -0.006(3) -0.001(3) 0.011(3)
C37 0.081(4) 0.102(5) 0.072(4) -0.003(4) -0.011(3) 0.024(3)
C38 0.065(4) 0.067(4) 0.056(3) -0.009(3) 0.005(3) -0.007(3)

loop_
_atom_type_symbol
_atom_type_description
_atom_type_scat_dispersion_real
_atom_type_scat_dispersion_imag
_atom_type_scat_source
C C 0.0033 0.0016 'International Tables Vol C Tables 4.2.6.8 and 6.1.1.4'
H H 0.0000 0.0000 'International Tables Vol C Tables 4.2.6.8 and 6.1.1.4'
N N 0.0061 0.0033 'International Tables Vol C Tables 4.2.6.8 and 6.1.1.4'
Co Co 0.3494 0.9721 'International Tables Vol C Tables 4.2.6.8 and 6.1.1.4'

loop_
_geom_angle_atom_site_label_1
_geom_angle_atom_site_label_2
_geom_angle_atom_site_label_3
_geom_angle_site_symmetry_1
_geom_angle_site_symmetry_3
_geom_angle
_geom_angle_publ_flag
N2 Co1 N5 . . 178.48(14) ?
N2 Co1 N1 . . 80.96(14) ?
N5 Co1 N1 . . 99.85(13) ?
N2 Co1 N3 . . 81.07(14) ?
N5 Co1 N3 . . 98.11(13) ?
N1 Co1 N3 . . 162.03(14) ?
N2 Co1 N4 . . 99.46(14) ?
N5 Co1 N4 . . 79.28(14) ?
N1 Co1 N4 . . 90.45(12) ?
N3 Co1 N4 . . 92.38(12) ?
N2 Co1 N6 . . 101.91(13) ?
N5 Co1 N6 . . 79.36(13) ?
N1 Co1 N6 . . 92.19(12) ?
N3 Co1 N6 . . 91.61(12) ?
N4 Co1 N6 . . 158.61(13) ?
C1 N1 C5 . . 118.3(4) ?
C1 N1 Co1 . . 128.3(3) ?
C5 N1 Co1 . . 113.5(3) ?
C6 N2 C10 . . 121.0(3) ?
C6 N2 Co1 . . 119.7(3) ?
C10 N2 Co1 . . 119.2(3) ?
C15 N3 C11 . . 118.0(3) ?
C15 N3 Co1 . . 128.6(3) ?
C11 N3 Co1 . . 113.4(3) ?
C16 N4 C20 . . 118.1(4) ?
C16 N4 Co1 . . 129.9(3) ?
C20 N4 Co1 . . 112.0(3) ?
C21 N5 C25 . . 119.3(3) ?
C21 N5 Co1 . . 120.5(3) ?
C25 N5 Co1 . . 120.2(3) ?
C30 N6 C26 . . 118.3(4) ?
C30 N6 Co1 . . 130.1(3) ?
C26 N6 Co1 . . 111.6(3) ?
N1 C1 C2 . . 122.4(4) ?
N1 C1 H1 . . 118.8 ?
C2 C1 H1 . . 118.8 ?
C3 C2 C1 . . 118.8(5) ?
C3 C2 H2 . . 120.6 ?
C1 C2 H2 . . 120.6 ?
C2 C3 C4 . . 119.6(5) ?
C2 C3 H3 . . 120.2 ?
C4 C3 H3 . . 120.2 ?
C5 C4 C3 . . 119.2(5) ?
C5 C4 H4 . . 120.4 ?
C3 C4 H4 . . 120.4 ?
N1 C5 C4 . . 121.7(4) ?
N1 C5 C6 . . 113.4(4) ?
C4 C5 C6 . . 124.9(4) ?
N2 C6 C7 . . 120.4(4) ?
N2 C6 C5 . . 112.4(4) ?
C7 C6 C5 . . 127.1(4) ?
C6 C7 C8 . . 118.9(4) ?
C6 C7 H7 . . 120.5 ?
C8 C7 H7 . . 120.5 ?
C9 C8 C7 . . 120.0(4) ?
C9 C8 H8 . . 120.0 ?
C7 C8 H8 . . 120.0 ?
C8 C9 C10 . . 119.0(4) ?
C8 C9 H9 . . 120.5 ?
C10 C9 H9 . . 120.5 ?
N2 C10 C9 . . 120.7(4) ?
N2 C10 C11 . . 112.7(4) ?
C9 C10 C11 . . 126.6(4) ?
N3 C11 C12 . . 121.4(4) ?
N3 C11 C10 . . 113.6(4) ?
C12 C11 C10 . . 125.0(4) ?
C13 C12 C11 . . 119.5(4) ?
C13 C12 H12 . . 120.2 ?
C11 C12 H12 . . 120.2 ?
C14 C13 C12 . . 119.1(4) ?
C14 C13 H13 . . 120.5 ?
C12 C13 H13 . . 120.5 ?
C13 C14 C15 . . 118.4(4) ?
C13 C14 H14 . . 120.8 ?
C15 C14 H14 . . 120.8 ?
N3 C15 C14 . . 123.6(4) ?
N3 C15 H15 . . 118.2 ?
C14 C15 H15 . . 118.2 ?
N4 C16 C17 . . 122.8(4) ?
N4 C16 H16 . . 118.6 ?
C17 C16 H16 . . 118.6 ?
C18 C17 C16 . . 118.9(4) ?
C18 C17 H17 . . 120.6 ?
C16 C17 H17 . . 120.6 ?
C17 C18 C19 . . 119.3(4) ?
C17 C18 H18 . . 120.4 ?
C19 C18 H18 . . 120.4 ?
C18 C19 C20 . . 119.3(4) ?
C18 C19 H19 . . 120.4 ?
C20 C19 H19 . . 120.4 ?
N4 C20 C19 . . 121.6(4) ?
N4 C20 C21 . . 114.4(4) ?
C19 C20 C21 . . 123.9(4) ?
N5 C21 C22 . . 121.5(4) ?
N5 C21 C20 . . 113.8(4) ?
C22 C21 C20 . . 124.7(4) ?
C23 C22 C21 . . 118.6(4) ?
C23 C22 H22 . . 120.7 ?
C21 C22 H22 . . 120.7 ?
C24 C23 C22 . . 120.5(4) ?
C24 C23 H23 . . 119.7 ?
C22 C23 H23 . . 119.7 ?
C23 C24 C25 . . 118.6(4) ?
C23 C24 H24 . . 120.7 ?
C25 C24 H24 . . 120.7 ?
N5 C25 C24 . . 121.3(4) ?
N5 C25 C26 . . 114.0(4) ?
C24 C25 C26 . . 124.7(4) ?
N6 C26 C27 . . 121.5(4) ?
N6 C26 C25 . . 114.7(4) ?
C27 C26 C25 . . 123.8(4) ?
C28 C27 C26 . . 119.3(4) ?
C28 C27 H27 . . 120.4 ?
C26 C27 H27 . . 120.4 ?
C27 C28 C29 . . 119.7(4) ?
C27 C28 H28 . . 120.1 ?
C29 C28 H28 . . 120.1 ?
C30 C29 C28 . . 117.7(4) ?
C30 C29 H29 . . 121.2 ?
C28 C29 H29 . . 121.2 ?
N6 C30 C29 . . 123.5(4) ?
N6 C30 H30 . . 118.2 ?
C29 C30 H30 . . 118.2 ?
N7 C31 C32 . . 178.0(7) ?
C34 C32 C33 . . 117.9(6) ?
C34 C32 C31 . . 121.7(6) ?
C33 C32 C31 . . 120.3(6) ?
N8 C33 C32 . . 178.5(7) ?
N9 C34 C32 . . 179.3(8) ?
N10 C35 C36 . . 178.2(6) ?
C37 C36 C35 . . 119.5(4) ?
C37 C36 C38 . . 119.6(5) ?
C35 C36 C38 . . 120.8(4) ?
N11 C37 C36 . . 179.2(8) ?
N12 C38 C36 . . 179.2(6) ?

loop_
_geom_bond_atom_site_label_1
_geom_bond_atom_site_label_2
_geom_bond_site_symmetry_2
_geom_bond_distance
_geom_bond_publ_flag
Co1 N2 . 1.858(3) ?
Co1 N5 . 1.894(3) ?
Co1 N1 . 2.011(3) ?
Co1 N3 . 2.012(3) ?
Co1 N4 . 2.131(3) ?
Co1 N6 . 2.139(3) ?
N1 C1 . 1.339(5) ?
N1 C5 . 1.350(5) ?
N2 C6 . 1.341(5) ?
N2 C10 . 1.342(4) ?
N3 C15 . 1.337(5) ?
N3 C11 . 1.342(4) ?
N4 C16 . 1.334(4) ?
N4 C20 . 1.346(4) ?
N5 C21 . 1.346(4) ?
N5 C25 . 1.354(4) ?
N6 C30 . 1.326(5) ?
N6 C26 . 1.350(4) ?
N7 C31 . 1.155(6) ?
N8 C33 . 1.176(7) ?
N9 C34 . 1.146(7) ?
N10 C35 . 1.139(6) ?
N11 C37 . 1.144(6) ?
N12 C38 . 1.141(5) ?
C1 C2 . 1.376(6) ?
C1 H1 . 0.9300 ?
C2 C3 . 1.365(6) ?
C2 H2 . 0.9300 ?
C3 C4 . 1.371(5) ?
C3 H3 . 0.9300 ?
C4 C5 . 1.371(5) ?
C4 H4 . 0.9300 ?
C5 C6 . 1.466(5) ?
C6 C7 . 1.380(5) ?
C7 C8 . 1.385(6) ?
C7 H7 . 0.9300 ?
C8 C9 . 1.370(6) ?
C8 H8 . 0.9300 ?
C9 C10 . 1.381(5) ?
C9 H9 . 0.9300 ?
C10 C11 . 1.463(5) ?
C11 C12 . 1.384(5) ?
C12 C13 . 1.377(6) ?
C12 H12 . 0.9300 ?
C13 C14 . 1.368(5) ?
C13 H13 . 0.9300 ?
C14 C15 . 1.370(5) ?
C14 H14 . 0.9300 ?
C15 H15 . 0.9300 ?
C16 C17 . 1.370(5) ?
C16 H16 . 0.9300 ?
C17 C18 . 1.363(5) ?
C17 H17 . 0.9300 ?
C18 C19 . 1.371(5) ?
C18 H18 . 0.9300 ?
C19 C20 . 1.376(5) ?
C19 H19 . 0.9300 ?
C20 C21 . 1.473(5) ?
C21 C22 . 1.379(5) ?
C22 C23 . 1.375(5) ?
C22 H22 . 0.9300 ?
C23 C24 . 1.368(5) ?
C23 H23 . 0.9300 ?
C24 C25 . 1.379(5) ?
C24 H24 . 0.9300 ?
C25 C26 . 1.466(5) ?
C26 C27 . 1.377(5) ?
C27 C28 . 1.372(5) ?
C27 H27 . 0.9300 ?
C28 C29 . 1.378(5) ?
C28 H28 . 0.9300 ?
C29 C30 . 1.377(6) ?
C29 H29 . 0.9300 ?
C30 H30 . 0.9300 ?
C31 C32 . 1.400(7) ?
C32 C34 . 1.327(8) ?
C32 C33 . 1.382(7) ?
C35 C36 . 1.396(6) ?
C36 C37 . 1.389(7) ?
C36 C38 . 1.423(6) ?

loop_
_geom_hbond_atom_site_label_D
_geom_hbond_atom_site_label_H
_geom_hbond_atom_site_label_A
_geom_hbond_site_symmetry_A
_geom_hbond_distance_DH
_geom_hbond_distance_HA
_geom_hbond_distance_DA
_geom_hbond_angle_DHA
C4 H4 N7 . 0.93 2.74 3.589(7) 152.8
C8 H8 N9 . 0.93 2.71 3.347(8) 126.1
C15 H15 N11 . 0.93 2.55 3.254(6) 132.7
C1 H1 N12 3_667 0.93 2.85 3.598(6) 138.4
C23 H23 N11 3_667 0.93 2.89 3.622(6) 136.3
C2 H2 N10 1_665 0.93 2.77 3.670(7) 163.7
C29 H29 N9 2_646 0.93 2.85 3.560(8) 133.8
C17 H17 N8 2_546 0.93 2.65 3.395(7) 137.1
C13 H13 N8 2_536 0.93 2.65 3.379(7) 135.9
C18 H18 N12 3_567 0.93 2.69 3.403(6) 134.1
C22 H22 N10 3_567 0.93 2.51 3.231(6) 134.0
C19 H19 N12 1_565 0.93 2.96 3.679(6) 135.2
C22 H22 N12 1_565 0.93 2.92 3.645(6) 136.1
C24 H24 N10 1_655 0.93 2.67 3.548(6) 158.4
C27 H27 N10 1_655 0.93 2.57 3.350(6) 142.2
